data_4034758
loop_
_publ_author_name
'Langis-Barsetti, Sophie'
'Maris, Thierry'
'Wuest, James D.'

_publ_section_title
;
 Triptycene 1,2-Quinones and Quinols: Permeable Crystalline Redox-Active
 Molecular Solids.
;
_journal_issue 24
_journal_name_full 'The Journal of organic chemistry'
_journal_page_first 15426
_journal_page_last 15437
_journal_paper_doi 10.1021/acs.joc.8b02706
_journal_volume 83
_journal_year 2018
_chemical_formula_moiety 'C20 H10 O6, 3(C2 H4 O)'
_chemical_formula_sum 'C26 H22 O9'
_chemical_formula_weight 478.43
_space_group_crystal_system monoclinic
_space_group_IT_number 14
_space_group_name_Hall '-P 2ybc'
_space_group_name_H-M_alt 'P 1 21/c 1'
_atom_sites_solution_hydrogens geom
_atom_sites_solution_primary dual
_audit_creation_date 2017-11-15
_audit_creation_method
;
Olex2 1.2
(compiled 2017.08.10 svn.r3458 for OlexSys, GUI svn.r5381)
;
_cell_angle_alpha 90
_cell_angle_beta 109.286(2)
_cell_angle_gamma 90
_cell_formula_units_Z 4
_cell_length_a 17.2624(5)
_cell_length_b 8.6308(2)
_cell_length_c 16.1531(5)
_cell_measurement_reflns_used 9653
_cell_measurement_temperature 150
_cell_measurement_theta_max 54.999
_cell_measurement_theta_min 2.360
_cell_volume 2271.57(11)
_computing_cell_refinement
'SAINT (2013) V8.38A; Integration Software for Single Crystal Data. Bruker AXS Inc., Madison, WI 53719-1173.'
_computing_data_collection
;
APEX 2 (2013) Bruker AXS Inc., Madison, WI 53719-1173.
;
_computing_data_reduction
'SAINT (2013) V8.38A; Integration Software for Single Crystal Data. Bruker AXS Inc., Madison, WI 53719-1173.'
_computing_molecular_graphics 'Olex2 (Dolomanov et al., 2009)'
_computing_publication_material 'Olex2 (Dolomanov et al., 2009)'
_computing_structure_refinement 'XL (Sheldrick, 2008)'
_computing_structure_solution 'ShelXT (Sheldrick, 2015)'
_diffrn_ambient_temperature 150
_diffrn_detector 'CMOS Area detector'
_diffrn_detector_area_resol_mean 10.24
_diffrn_detector_type 'Bruker Photon 100 CMOS Detector'
_diffrn_measured_fraction_theta_full 0.999
_diffrn_measured_fraction_theta_max 0.995
_diffrn_measurement_device 'k-geometry diffractometer'
_diffrn_measurement_device_type 'Bruker Venture Metaljet'
_diffrn_measurement_method '\w and \f scans'
_diffrn_radiation_collimation 'Focusing mirrors'
_diffrn_radiation_monochromator 'Helios MX Mirror Optics'
_diffrn_radiation_probe x-ray
_diffrn_radiation_type GaK\a
_diffrn_radiation_wavelength 1.34139
_diffrn_reflns_av_R_equivalents 0.0405
_diffrn_reflns_av_unetI/netI 0.0247
_diffrn_reflns_Laue_measured_fraction_full 0.999
_diffrn_reflns_Laue_measured_fraction_max 0.995
_diffrn_reflns_limit_h_max 21
_diffrn_reflns_limit_h_min -21
_diffrn_reflns_limit_k_max 10
_diffrn_reflns_limit_k_min -10
_diffrn_reflns_limit_l_max 19
_diffrn_reflns_limit_l_min -18
_diffrn_reflns_number 29785
_diffrn_reflns_point_group_measured_fraction_full 0.999
_diffrn_reflns_point_group_measured_fraction_max 0.995
_diffrn_reflns_theta_full 53.594
_diffrn_reflns_theta_max 55.085
_diffrn_reflns_theta_min 2.359
_diffrn_source 'Metal Jet'
_diffrn_source_target Ga
_diffrn_source_type 'Gallium Liquid Metal Jet Source'
_exptl_absorpt_coefficient_mu 0.574
_exptl_absorpt_correction_T_max 0.7508
_exptl_absorpt_correction_T_min 0.6605
_exptl_absorpt_correction_type multi-scan
_exptl_absorpt_process_details
'SADABS-2016/2 (Bruker,2016/2) was used for absorption correction. wR2(int) was 0.1190 before and 0.0631 after correction. The Ratio of minimum to maximum transmission is 0.8797. The \l/2 correction factor is Not present.'
_exptl_crystal_colour 'clear light red'
_exptl_crystal_colour_lustre clear
_exptl_crystal_colour_modifier light
_exptl_crystal_colour_primary red
_exptl_crystal_density_diffrn 1.399
_exptl_crystal_description plate
_exptl_crystal_F_000 1000
_exptl_crystal_recrystallization_method 'crystallized from Dioxane/PhMe'
_exptl_crystal_size_max 0.21
_exptl_crystal_size_mid 0.1
_exptl_crystal_size_min 0.04
_refine_diff_density_max 0.622
_refine_diff_density_min -0.446
_refine_diff_density_rms 0.055
_refine_ls_extinction_coef 0.0056(4)
_refine_ls_extinction_expression Fc^*^=kFc[1+0.001xFc^2^\l^3^/sin(2\q)]^-1/4^
_refine_ls_extinction_method 'SHELXL-2017/1 (Sheldrick 2017)'
_refine_ls_goodness_of_fit_ref 1.031
_refine_ls_hydrogen_treatment constr
_refine_ls_matrix_type full
_refine_ls_number_parameters 374
_refine_ls_number_reflns 4327
_refine_ls_number_restraints 214
_refine_ls_restrained_S_all 1.022
_refine_ls_R_factor_all 0.0654
_refine_ls_R_factor_gt 0.0539
_refine_ls_shift/su_max 0.000
_refine_ls_shift/su_mean 0.000
_refine_ls_structure_factor_coef Fsqd
_refine_ls_weighting_details 'w=1/[\s^2^(Fo^2^)+(0.0604P)^2^+2.3480P] where P=(Fo^2^+2Fc^2^)/3'
_refine_ls_weighting_scheme calc
_refine_ls_wR_factor_gt 0.1298
_refine_ls_wR_factor_ref 0.1397
_reflns_Friedel_coverage 0.000
_reflns_number_gt 3615
_reflns_number_total 4327
_reflns_threshold_expression 'I > 2\s(I)'
_cod_data_source_file jo8b02706_si_003.cif
_cod_data_source_block jw2003
_cod_depositor_comments
;
The following automatic conversions were performed:

data item '_diffrn_radiation_probe' value 'X-ray' was changed to
'x-ray' in accordance with the
/home/data/users/saulius/crontab/automatic-downloads/current/ACS/lib/dictionaries/cif_core.dic
dictionary named 'cif_core.dic' version 2.4.2 last updated on
2011-04-26.

Automatic conversion script
Id: cif_fix_values 6909 2019-04-08 15:41:33Z antanas 
;
_cod_database_code 4034758
_shelx_shelxl_version_number 2017/1
_shelx_space_group_comment
;
The symmetry employed for this shelxl refinement is uniquely defined
by the following loop, which should always be used as a source of
symmetry information in preference to the above space-group names.
They are only intended as comments.
;
_shelx_estimated_absorpt_t_max 0.977
_shelx_estimated_absorpt_t_min 0.889
_olex2_refinement_description
;
1. Fixed Uiso
 At 1.2 times of:
  All C(H) groups, All C(H,H) groups
 At 1.5 times of:
  All O(H) groups
2. Restrained distances
 O1B-C1B \\sim O1B-C4B \\sim O2B-C2B \\sim O2B-C3B \\sim O1C-C1C \\sim O1C-C4C
\\sim O2C-C3C \\sim O2C-C2C
 with sigma of 0.001
 C1B-C2B \\sim C3B-C4B \\sim C1C-C2C \\sim C3C-C4C
 with sigma of 0.001
3. Uiso/Uaniso restraints and constraints
O1B \\sim C1B \\sim C2B \\sim C3B \\sim C4B \\sim O2B \\sim O1C \\sim C1C \\sim
C2C \\sim C3C \\sim C4C \\sim O2C: within 2A with sigma of 0.002 and sigma for
terminal atoms of 0.004
4. Others
 Sof(O1C)=Sof(C1C)=Sof(H1CA)=Sof(H1CB)=Sof(C2C)=Sof(H2CA)=Sof(H2CB)=Sof(C3C)=
 Sof(H3CA)=Sof(H3CB)=Sof(C4C)=Sof(H4CA)=Sof(H4CB)=Sof(O2C)=1-FVAR(1)
 Sof(O1B)=Sof(O2B)=Sof(C1B)=Sof(H1BA)=Sof(H1BB)=Sof(C2B)=Sof(H2BA)=Sof(H2BB)=
 Sof(C3B)=Sof(H3BA)=Sof(H3BB)=Sof(C4B)=Sof(H4BA)=Sof(H4BB)=FVAR(1)
5.a Ternary CH refined with riding coordinates:
 C19(H19), C20(H20)
5.b Secondary CH2 refined with riding coordinates:
 C1A(H1AA,H1AB), C2A(H2AA,H2AB), C1B(H1BA,H1BB), C2B(H2BA,H2BB), C3B(H3BA,
 H3BB), C4B(H4BA,H4BB), C1C(H1CA,H1CB), C2C(H2CA,H2CB), C3C(H3CA,H3CB),
 C4C(H4CA,H4CB)
5.c Aromatic/amide H refined with riding coordinates:
 C2(H2), C5(H5), C8(H8), C11(H11), C15(H15), C18(H18)
5.d Idealised tetrahedral OH refined as rotating group:
 O1(H1), O2(H2A)
;
_olex2_date_sample_data_collection 2017-11-14
_olex2_date_sample_submission 2017-11-14
_olex2_exptl_crystal_mounting_method 'mounted on a cryoloop'
_olex2_submission_original_sample_id 'SLB-2-49 Dioxane/PhMe'
_olex2_submission_special_instructions 'No special instructions were received'

loop_
_space_group_symop_operation_xyz
'x, y, z'
'-x, y+1/2, -z+1/2'
'-x, -y, -z'
'x, -y-1/2, z-1/2'

loop_
_atom_site_label
_atom_site_type_symbol
_atom_site_fract_x
_atom_site_fract_y
_atom_site_fract_z
_atom_site_U_iso_or_equiv
_atom_site_adp_type
_atom_site_occupancy
_atom_site_site_symmetry_order
_atom_site_calc_flag
_atom_site_refinement_flags_posn
_atom_site_refinement_flags_adp
_atom_site_refinement_flags_occupancy
_atom_site_disorder_assembly
_atom_site_disorder_group
O1 O 0.32923(10) 0.66290(18) 0.76950(9) 0.0381(4) Uani 1 1 d . . . . .
H1 H 0.310452 0.586317 0.788783 0.057 Uiso 1 1 calc GR . . . .
C1 C 0.21508(12) 0.5677(2) 0.54020(13) 0.0254(4) Uani 1 1 d . . . . .
C2 C 0.23912(13) 0.5623(2) 0.63132(13) 0.0279(4) Uani 1 1 d . . . . .
H2 H 0.213975 0.491564 0.659677 0.034 Uiso 1 1 calc R . . . .
O2 O 0.39743(12) 0.8703(2) 0.68686(10) 0.0463(5) Uani 1 1 d . . . . .
H2A H 0.412394 0.845107 0.740040 0.069 Uiso 1 1 calc GR . . . .
O3 O -0.04060(10) 0.91810(19) 0.26175(10) 0.0407(4) Uani 1 1 d . . . . .
C3 C 0.30013(13) 0.6614(2) 0.67993(13) 0.0291(5) Uani 1 1 d . . . . .
C4 C 0.33625(13) 0.7692(2) 0.63823(14) 0.0313(5) Uani 1 1 d . . . . .
O4 O -0.11812(9) 0.6659(2) 0.30097(10) 0.0414(4) Uani 1 1 d . . . . .
O5 O 0.25454(9) 0.01867(16) 0.35960(10) 0.0338(4) Uani 1 1 d . . . . .
C5 C 0.31193(13) 0.7739(2) 0.54752(14) 0.0291(5) Uani 1 1 d . . . . .
H5 H 0.335793 0.846759 0.519029 0.035 Uiso 1 1 calc R . . . .
C6 C 0.25241(12) 0.6713(2) 0.49852(13) 0.0263(4) Uani 1 1 d . . . . .
O6 O 0.32824(11) 0.2141(2) 0.27781(12) 0.0454(4) Uani 1 1 d . . . . .
C7 C 0.12978(13) 0.6813(2) 0.37163(13) 0.0260(4) Uani 1 1 d . . . . .
C8 C 0.08804(13) 0.7935(2) 0.31757(13) 0.0291(5) Uani 1 1 d . . . . .
H8 H 0.115734 0.863221 0.291433 0.035 Uiso 1 1 calc R . . . .
C9 C 0.00000(13) 0.8071(2) 0.29945(13) 0.0303(5) Uani 1 1 d . . . . .
C10 C -0.04360(13) 0.6749(2) 0.33115(13) 0.0293(5) Uani 1 1 d . . . . .
C11 C 0.00782(13) 0.5659(2) 0.39480(13) 0.0275(4) Uani 1 1 d . . . . .
H11 H -0.016423 0.492079 0.422343 0.033 Uiso 1 1 calc R . . . .
C12 C 0.08938(12) 0.5707(2) 0.41416(12) 0.0248(4) Uani 1 1 d . . . . .
C13 C 0.19522(12) 0.3787(2) 0.42426(13) 0.0261(4) Uani 1 1 d . . . . .
C14 C 0.23522(12) 0.4872(2) 0.38001(13) 0.0261(4) Uani 1 1 d . . . . .
C15 C 0.27945(13) 0.4362(2) 0.33084(14) 0.0310(5) Uani 1 1 d . . . . .
H15 H 0.304188 0.508093 0.302669 0.037 Uiso 1 1 calc R . . . .
C16 C 0.28928(13) 0.2699(3) 0.32093(14) 0.0314(5) Uani 1 1 d . . . . .
C17 C 0.24740(13) 0.1578(2) 0.36772(13) 0.0289(5) Uani 1 1 d . . . . .
C18 C 0.20018(13) 0.2249(2) 0.41836(13) 0.0285(4) Uani 1 1 d . . . . .
H18 H 0.172881 0.159583 0.447221 0.034 Uiso 1 1 calc R . . . .
C19 C 0.15085(12) 0.4632(2) 0.47758(13) 0.0253(4) Uani 1 1 d . . . . .
H19 H 0.124488 0.391095 0.508779 0.030 Uiso 1 1 calc R . . . .
C20 C 0.22181(12) 0.6558(2) 0.39910(13) 0.0259(4) Uani 1 1 d . . . . .
H20 H 0.249424 0.729584 0.370070 0.031 Uiso 1 1 calc R . . . .
C1A C 0.02346(19) 0.8762(3) 0.55759(18) 0.0532(7) Uani 1 1 d . . . . .
H1AA H 0.053959 0.777866 0.575490 0.064 Uiso 1 1 calc R . . . .
H1AB H -0.002077 0.903019 0.602305 0.064 Uiso 1 1 calc R . . . .
O1A O -0.03921(13) 0.8557(2) 0.47451(12) 0.0523(5) Uani 1 1 d . . . . .
C2A C -0.08195(19) 0.9981(3) 0.4466(2) 0.0526(7) Uani 1 1 d . . . . .
H2AA H -0.110549 1.028250 0.488153 0.063 Uiso 1 1 calc R . . . .
H2AB H -0.123771 0.984075 0.388040 0.063 Uiso 1 1 calc R . . . .
O1B O 0.4823(3) 0.8438(9) 0.8567(4) 0.0502(7) Uani 0.541(3) 1 d D U P A 1
O2B O 0.6074(2) 0.7053(5) 0.9978(2) 0.0539(7) Uani 0.541(3) 1 d D U P A 1
C1B C 0.4648(3) 0.7761(9) 0.9291(4) 0.0515(7) Uani 0.541(3) 1 d D U P A 1
H1BA H 0.448111 0.666707 0.915563 0.062 Uiso 0.541(3) 1 calc R . P A 1
H1BB H 0.418797 0.832118 0.939341 0.062 Uiso 0.541(3) 1 calc R . P A 1
C2B C 0.5394(2) 0.7834(7) 1.0104(3) 0.0533(7) Uani 0.541(3) 1 d D U P A 1
H2BA H 0.554106 0.893106 1.025592 0.064 Uiso 0.541(3) 1 calc R . P A 1
H2BB H 0.526519 0.735208 1.059930 0.064 Uiso 0.541(3) 1 calc R . P A 1
C3B C 0.6214(3) 0.7652(8) 0.9217(3) 0.0550(7) Uani 0.541(3) 1 d D U P A 1
H3BA H 0.666451 0.706266 0.911210 0.066 Uiso 0.541(3) 1 calc R . P A 1
H3BB H 0.638924 0.874730 0.932222 0.066 Uiso 0.541(3) 1 calc R . P A 1
C4B C 0.5460(2) 0.7557(7) 0.8413(3) 0.0532(7) Uani 0.541(3) 1 d D U P A 1
H4BA H 0.558202 0.797534 0.789862 0.064 Uiso 0.541(3) 1 calc R . P A 1
H4BB H 0.528655 0.646397 0.829133 0.064 Uiso 0.541(3) 1 calc R . P A 1
O1C O 0.4852(3) 0.8589(11) 0.8655(5) 0.0505(7) Uani 0.459(3) 1 d D U P A 2
C1C C 0.4806(4) 0.7931(8) 0.9447(5) 0.0518(7) Uani 0.459(3) 1 d D U P A 2
H1CA H 0.422491 0.775039 0.939113 0.062 Uiso 0.459(3) 1 calc R . P A 2
H1CB H 0.504356 0.866067 0.993865 0.062 Uiso 0.459(3) 1 calc R . P A 2
C2C C 0.5269(3) 0.6422(7) 0.9636(4) 0.0552(7) Uani 0.459(3) 1 d D U P A 2
H2CA H 0.523502 0.597086 1.018634 0.066 Uiso 0.459(3) 1 calc R . P A 2
H2CB H 0.502037 0.567921 0.915422 0.066 Uiso 0.459(3) 1 calc R . P A 2
C3C C 0.6142(4) 0.7284(7) 0.8910(4) 0.0539(8) Uani 0.459(3) 1 d D U P A 2
H3CA H 0.588888 0.654105 0.842982 0.065 Uiso 0.459(3) 1 calc R . P A 2
H3CB H 0.672101 0.744071 0.894931 0.065 Uiso 0.459(3) 1 calc R . P A 2
C4C C 0.5689(3) 0.8804(7) 0.8720(4) 0.0517(7) Uani 0.459(3) 1 d D U P A 2
H4CA H 0.595157 0.955144 0.919445 0.062 Uiso 0.459(3) 1 calc R . P A 2
H4CB H 0.571734 0.923567 0.816272 0.062 Uiso 0.459(3) 1 calc R . P A 2
O2C O 0.6107(3) 0.6678(7) 0.9718(3) 0.0560(7) Uani 0.459(3) 1 d D U P A 2

loop_
_atom_site_aniso_label
_atom_site_aniso_U_11
_atom_site_aniso_U_22
_atom_site_aniso_U_33
_atom_site_aniso_U_23
_atom_site_aniso_U_13
_atom_site_aniso_U_12
O1 0.0509(10) 0.0371(9) 0.0270(8) -0.0019(6) 0.0138(7) -0.0127(7)
C1 0.0288(10) 0.0200(9) 0.0293(10) 0.0001(8) 0.0120(8) 0.0007(8)
C2 0.0334(11) 0.0232(10) 0.0306(11) 0.0020(8) 0.0153(9) -0.0011(8)
O2 0.0731(12) 0.0396(9) 0.0267(8) -0.0005(7) 0.0171(8) -0.0140(9)
O3 0.0416(9) 0.0415(9) 0.0359(9) 0.0113(7) 0.0085(7) 0.0041(7)
C3 0.0363(11) 0.0274(10) 0.0253(10) -0.0015(8) 0.0125(9) -0.0007(9)
C4 0.0348(11) 0.0261(11) 0.0332(11) -0.0031(9) 0.0114(9) -0.0070(9)
O4 0.0327(9) 0.0498(10) 0.0387(9) 0.0070(7) 0.0077(7) -0.0046(7)
O5 0.0409(9) 0.0238(8) 0.0359(8) -0.0036(6) 0.0118(7) 0.0005(6)
C5 0.0337(11) 0.0236(10) 0.0328(11) 0.0021(8) 0.0146(9) -0.0030(8)
C6 0.0305(10) 0.0226(10) 0.0279(10) 0.0015(8) 0.0125(8) 0.0007(8)
O6 0.0552(11) 0.0385(9) 0.0543(11) -0.0100(8) 0.0342(9) -0.0018(8)
C7 0.0338(11) 0.0220(10) 0.0232(10) -0.0027(8) 0.0110(8) -0.0040(8)
C8 0.0359(11) 0.0263(10) 0.0253(10) 0.0021(8) 0.0105(9) -0.0049(9)
C9 0.0366(12) 0.0301(11) 0.0220(10) 0.0009(8) 0.0067(8) -0.0009(9)
C10 0.0313(11) 0.0342(11) 0.0224(10) -0.0024(8) 0.0088(8) -0.0018(9)
C11 0.0370(11) 0.0245(10) 0.0244(10) -0.0018(8) 0.0146(9) -0.0043(8)
C12 0.0325(11) 0.0211(9) 0.0227(9) -0.0025(8) 0.0116(8) -0.0017(8)
C13 0.0281(10) 0.0259(10) 0.0244(10) 0.0008(8) 0.0089(8) -0.0023(8)
C14 0.0287(10) 0.0250(10) 0.0246(10) 0.0006(8) 0.0087(8) -0.0027(8)
C15 0.0372(11) 0.0268(11) 0.0328(11) -0.0002(9) 0.0166(9) -0.0057(9)
C16 0.0335(11) 0.0321(11) 0.0307(11) -0.0039(9) 0.0134(9) -0.0025(9)
C17 0.0300(11) 0.0253(10) 0.0282(10) -0.0028(8) 0.0055(8) -0.0018(8)
C18 0.0337(11) 0.0243(10) 0.0281(10) -0.0002(8) 0.0111(9) -0.0031(8)
C19 0.0319(10) 0.0211(9) 0.0257(10) 0.0017(8) 0.0133(8) -0.0009(8)
C20 0.0317(11) 0.0214(10) 0.0276(10) 0.0006(8) 0.0137(8) -0.0032(8)
C1A 0.078(2) 0.0352(13) 0.0502(15) -0.0009(11) 0.0261(14) -0.0066(13)
O1A 0.0762(13) 0.0320(9) 0.0532(11) -0.0060(8) 0.0277(10) -0.0131(9)
C2A 0.0659(18) 0.0383(14) 0.0575(17) -0.0028(12) 0.0257(14) -0.0049(13)
O1B 0.0401(10) 0.0685(13) 0.0404(13) 0.0119(10) 0.0110(9) 0.0025(9)
O2B 0.0444(10) 0.0732(14) 0.0405(13) 0.0080(11) 0.0091(10) 0.0077(10)
C1B 0.0424(11) 0.0713(14) 0.0396(14) 0.0100(11) 0.0118(10) 0.0031(11)
C2B 0.0443(11) 0.0724(14) 0.0402(13) 0.0086(11) 0.0102(10) 0.0055(11)
C3B 0.0436(11) 0.0758(15) 0.0424(14) 0.0085(12) 0.0101(11) 0.0055(11)
C4B 0.0423(11) 0.0735(14) 0.0419(13) 0.0084(11) 0.0113(10) 0.0047(11)
O1C 0.0403(10) 0.0689(14) 0.0408(13) 0.0120(11) 0.0113(9) 0.0025(10)
C1C 0.0426(11) 0.0713(14) 0.0405(14) 0.0102(11) 0.0123(10) 0.0033(11)
C2C 0.0464(11) 0.0723(14) 0.0429(14) 0.0107(12) 0.0093(11) 0.0039(11)
C3C 0.0435(11) 0.0733(15) 0.0420(14) 0.0064(12) 0.0102(11) 0.0062(11)
C4C 0.0411(11) 0.0708(14) 0.0415(13) 0.0098(12) 0.0115(10) 0.0028(11)
O2C 0.0459(10) 0.0733(15) 0.0435(14) 0.0097(12) 0.0077(11) 0.0076(11)

loop_
_atom_type_symbol
_atom_type_description
_atom_type_scat_dispersion_real
_atom_type_scat_dispersion_imag
_atom_type_scat_source
C C 0.0140 0.0070 'International Tables Vol C Tables 4.2.6.8 and 6.1.1.4'
H H 0.0000 0.0000 'International Tables Vol C Tables 4.2.6.8 and 6.1.1.4'
O O 0.0390 0.0250 'International Tables Vol C Tables 4.2.6.8 and 6.1.1.4'

loop_
_geom_angle_atom_site_label_1
_geom_angle_atom_site_label_2
_geom_angle_atom_site_label_3
_geom_angle
_geom_angle_site_symmetry_1
_geom_angle_site_symmetry_3
C3 O1 H1 109.5 . .
C2 C1 C6 120.45(18) . .
C2 C1 C19 125.39(17) . .
C6 C1 C19 114.12(17) . .
C1 C2 H2 120.5 . .
C3 C2 C1 119.02(18) . .
C3 C2 H2 120.5 . .
C4 O2 H2A 109.5 . .
O1 C3 C2 123.53(18) . .
O1 C3 C4 115.73(18) . .
C2 C3 C4 120.75(19) . .
O2 C4 C3 121.08(18) . .
C5 C4 O2 119.06(18) . .
C5 C4 C3 119.85(19) . .
C4 C5 H5 120.2 . .
C4 C5 C6 119.54(19) . .
C6 C5 H5 120.2 . .
C1 C6 C20 113.43(17) . .
C5 C6 C1 120.34(18) . .
C5 C6 C20 126.23(18) . .
C8 C7 C12 122.23(19) . .
C8 C7 C20 125.40(18) . .
C12 C7 C20 112.32(17) . .
C7 C8 H8 120.3 . .
C7 C8 C9 119.31(19) . .
C9 C8 H8 120.3 . .
O3 C9 C8 123.5(2) . .
O3 C9 C10 118.79(19) . .
C8 C9 C10 117.71(18) . .
O4 C10 C9 118.70(19) . .
O4 C10 C11 123.9(2) . .
C11 C10 C9 117.41(18) . .
C10 C11 H11 120.2 . .
C12 C11 C10 119.56(18) . .
C12 C11 H11 120.2 . .
C7 C12 C19 112.02(17) . .
C11 C12 C7 122.19(18) . .
C11 C12 C19 125.75(18) . .
C14 C13 C19 111.95(17) . .
C18 C13 C14 122.91(19) . .
C18 C13 C19 125.13(18) . .
C13 C14 C20 112.40(17) . .
C15 C14 C13 121.66(19) . .
C15 C14 C20 125.92(18) . .
C14 C15 H15 120.2 . .
C14 C15 C16 119.69(19) . .
C16 C15 H15 120.2 . .
O6 C16 C15 124.0(2) . .
O6 C16 C17 117.89(19) . .
C15 C16 C17 118.14(18) . .
O5 C17 C16 118.94(19) . .
O5 C17 C18 123.3(2) . .
C18 C17 C16 117.73(17) . .
C13 C18 C17 119.85(19) . .
C13 C18 H18 120.1 . .
C17 C18 H18 120.1 . .
C1 C19 H19 112.7 . .
C12 C19 C1 106.17(15) . .
C12 C19 H19 112.7 . .
C13 C19 C1 105.58(16) . .
C13 C19 C12 106.36(15) . .
C13 C19 H19 112.7 . .
C6 C20 H20 112.7 . .
C7 C20 C6 105.13(15) . .
C7 C20 C14 107.08(16) . .
C7 C20 H20 112.7 . .
C14 C20 C6 105.94(16) . .
C14 C20 H20 112.7 . .
H1AA C1A H1AB 108.0 . .
O1A C1A H1AA 109.4 . .
O1A C1A H1AB 109.4 . .
O1A C1A C2A 111.0(2) . 3_576
C2A C1A H1AA 109.4 3_576 .
C2A C1A H1AB 109.4 3_576 .
C2A O1A C1A 110.0(2) . .
C1A C2A H2AA 109.5 3_576 .
C1A C2A H2AB 109.5 3_576 .
O1A C2A C1A 110.6(2) . 3_576
O1A C2A H2AA 109.5 . .
O1A C2A H2AB 109.5 . .
H2AA C2A H2AB 108.1 . .
C1B O1B C4B 108.0(6) . .
C2B O2B C3B 109.5(4) . .
O1B C1B H1BA 109.6 . .
O1B C1B H1BB 109.6 . .
O1B C1B C2B 110.3(5) . .
H1BA C1B H1BB 108.1 . .
C2B C1B H1BA 109.6 . .
C2B C1B H1BB 109.6 . .
O2B C2B C1B 111.2(4) . .
O2B C2B H2BA 109.4 . .
O2B C2B H2BB 109.4 . .
C1B C2B H2BA 109.4 . .
C1B C2B H2BB 109.4 . .
H2BA C2B H2BB 108.0 . .
O2B C3B H3BA 109.1 . .
O2B C3B H3BB 109.1 . .
O2B C3B C4B 112.3(4) . .
H3BA C3B H3BB 107.9 . .
C4B C3B H3BA 109.1 . .
C4B C3B H3BB 109.1 . .
O1B C4B C3B 108.5(5) . .
O1B C4B H4BA 110.0 . .
O1B C4B H4BB 110.0 . .
C3B C4B H4BA 110.0 . .
C3B C4B H4BB 110.0 . .
H4BA C4B H4BB 108.4 . .
C1C O1C C4C 109.9(6) . .
O1C C1C H1CA 109.6 . .
O1C C1C H1CB 109.6 . .
O1C C1C C2C 110.1(7) . .
H1CA C1C H1CB 108.2 . .
C2C C1C H1CA 109.6 . .
C2C C1C H1CB 109.6 . .
C1C C2C H2CA 109.7 . .
C1C C2C H2CB 109.7 . .
H2CA C2C H2CB 108.2 . .
O2C C2C C1C 109.8(5) . .
O2C C2C H2CA 109.7 . .
O2C C2C H2CB 109.7 . .
H3CA C3C H3CB 108.3 . .
C4C C3C H3CA 109.8 . .
C4C C3C H3CB 109.8 . .
O2C C3C H3CA 109.8 . .
O2C C3C H3CB 109.8 . .
O2C C3C C4C 109.3(5) . .
O1C C4C C3C 110.3(6) . .
O1C C4C H4CA 109.6 . .
O1C C4C H4CB 109.6 . .
C3C C4C H4CA 109.6 . .
C3C C4C H4CB 109.6 . .
H4CA C4C H4CB 108.1 . .
C2C O2C C3C 108.7(5) . .

loop_
_geom_bond_atom_site_label_1
_geom_bond_atom_site_label_2
_geom_bond_distance
_geom_bond_site_symmetry_2
O1 H1 0.8400 .
O1 C3 1.366(3) .
C1 C2 1.392(3) .
C1 C6 1.398(3) .
C1 C19 1.525(3) .
C2 H2 0.9500 .
C2 C3 1.382(3) .
O2 H2A 0.8400 .
O2 C4 1.395(3) .
O3 C9 1.224(3) .
C3 C4 1.409(3) .
C4 C5 1.385(3) .
O4 C10 1.218(3) .
O5 C17 1.218(2) .
C5 H5 0.9500 .
C5 C6 1.389(3) .
C6 C20 1.522(3) .
O6 C16 1.216(3) .
C7 C8 1.343(3) .
C7 C12 1.478(3) .
C7 C20 1.518(3) .
C8 H8 0.9500 .
C8 C9 1.454(3) .
C9 C10 1.544(3) .
C10 C11 1.458(3) .
C11 H11 0.9500 .
C11 C12 1.338(3) .
C12 C19 1.523(3) .
C13 C14 1.480(3) .
C13 C18 1.335(3) .
C13 C19 1.516(3) .
C14 C15 1.344(3) .
C14 C20 1.522(3) .
C15 H15 0.9500 .
C15 C16 1.460(3) .
C16 C17 1.547(3) .
C17 C18 1.452(3) .
C18 H18 0.9500 .
C19 H19 1.0000 .
C20 H20 1.0000 .
C1A H1AA 0.9900 .
C1A H1AB 0.9900 .
C1A O1A 1.430(3) .
C1A C2A 1.499(4) 3_576
O1A C2A 1.428(3) .
C2A H2AA 0.9900 .
C2A H2AB 0.9900 .
O1B C1B 1.425(2) .
O1B C4B 1.426(2) .
O2B C2B 1.425(2) .
O2B C3B 1.426(2) .
C1B H1BA 0.9900 .
C1B H1BB 0.9900 .
C1B C2B 1.506(4) .
C2B H2BA 0.9900 .
C2B H2BB 0.9900 .
C3B H3BA 0.9900 .
C3B H3BB 0.9900 .
C3B C4B 1.506(4) .
C4B H4BA 0.9900 .
C4B H4BB 0.9900 .
O1C C1C 1.425(2) .
O1C C4C 1.426(2) .
C1C H1CA 0.9900 .
C1C H1CB 0.9900 .
C1C C2C 1.506(4) .
C2C H2CA 0.9900 .
C2C H2CB 0.9900 .
C2C O2C 1.425(2) .
C3C H3CA 0.9900 .
C3C H3CB 0.9900 .
C3C C4C 1.506(4) .
C3C O2C 1.425(2) .
C4C H4CA 0.9900 .
C4C H4CB 0.9900 .
